data_7152195
loop_
_publ_author_name
'Liu, Xiao-Yu'
'Cheng, Hang'
'Li, Xiao-Huan'
'Chen, Qiao-Hong'
'Xu, Liang'
'Wang, Feng-Peng'

_publ_section_title
;
 Oxidative dearomatization/intramolecular Diels-Alder cycloaddition
 cascade for the syntheses of (+-)-atisine and (+-)-isoazitine.
;
_journal_issue 7
_journal_name_full 'Organic &amp; biomolecular chemistry'
_journal_page_first 1411
_journal_page_last 1417
_journal_paper_doi 10.1039/c1ob06704d
_journal_volume 10
_journal_year 2012
_chemical_formula_moiety 'C22 H33 N O2'
_chemical_formula_sum 'C22 H33 N O2'
_chemical_formula_weight 343.49
_chemical_name_systematic
;
?
;
_space_group_crystal_system orthorhombic
_space_group_IT_number 61
_space_group_name_Hall '-P 2ac 2ab'
_space_group_name_H-M_alt 'P b c a'
_symmetry_space_group_name_Hall '-P 2ac 2ab'
_symmetry_space_group_name_H-M 'P b c a'
_atom_sites_solution_hydrogens geom
_atom_sites_solution_primary direct
_atom_sites_solution_secondary difmap
_audit_creation_date 2011-07-16
_audit_creation_method
;
Olex2 1.1
(compiled 2011.02.15 svn.r1672, GUI svn.r3494)
;
_cell_angle_alpha 90.00
_cell_angle_beta 90.00
_cell_angle_gamma 90.00
_cell_formula_units_Z 8
_cell_length_a 8.4693(8)
_cell_length_b 19.713(3)
_cell_length_c 22.265(2)
_cell_measurement_reflns_used 3726
_cell_measurement_temperature 291.15
_cell_measurement_theta_max 66.9667
_cell_measurement_theta_min 2.9927
_cell_volume 3717.3(7)
_computing_cell_refinement
;
CrysAlisPro, Agilent Technologies,
Version 1.171.35.11 (release 16-05-2011 CrysAlis171 .NET)
(compiled May 16 2011,17:55:39)
;
_computing_data_collection
;
CrysAlisPro, Agilent Technologies,
Version 1.171.35.11 (release 16-05-2011 CrysAlis171 .NET)
(compiled May 16 2011,17:55:39)
;
_computing_data_reduction
;
CrysAlisPro, Agilent Technologies,
Version 1.171.35.11 (release 16-05-2011 CrysAlis171 .NET)
(compiled May 16 2011,17:55:39)
;
_computing_molecular_graphics
;
O. V. Dolomanov, L. J. Bourhis, R. J. Gildea, J. A. K. Howard and H. Puschmann,
OLEX2: a complete structure solution, refinement and analysis program.
J. Appl. Cryst. (2009). 42, 339-341.
;
_computing_publication_material
;
O. V. Dolomanov, L. J. Bourhis, R. J. Gildea, J. A. K. Howard and H. Puschmann,
OLEX2: a complete structure solution, refinement and analysis program.
J. Appl. Cryst. (2009). 42, 339-341.
;
_computing_structure_refinement 'SHELXL-97 (Sheldrick, 1997)'
_computing_structure_solution 'A short history of SHELX (Sheldrick, 2007)'
_diffrn_ambient_temperature 291.15
_diffrn_detector_area_resol_mean 16.2312
_diffrn_measured_fraction_theta_full 0.998
_diffrn_measured_fraction_theta_max 0.998
_diffrn_measurement_details
;
1 omega -29.00 18.00 1.0000 1.5000
omega____ theta____ kappa____ phi______ frames
- 0.0000 77.0000 120.0000 47

2 omega 35.00 69.00 1.0000 1.5000
omega____ theta____ kappa____ phi______ frames
- 0.0000 77.0000 120.0000 34

3 omega -95.00 -62.00 1.0000 10.0000
omega____ theta____ kappa____ phi______ frames
- -42.5000 -50.0000 -180.0000 33

4 omega -83.00 -47.00 1.0000 10.0000
omega____ theta____ kappa____ phi______ frames
- -42.5000 -162.0000 -76.0000 36

5 omega -51.00 26.00 1.0000 10.0000
omega____ theta____ kappa____ phi______ frames
- -42.5000 25.0000 -150.0000 77

6 omega 86.00 124.00 1.0000 10.0000
omega____ theta____ kappa____ phi______ frames
- 55.8596 162.0000 -48.0000 38

7 omega -5.00 84.00 1.0000 10.0000
omega____ theta____ kappa____ phi______ frames
- 55.8596 -77.0000 60.0000 89

8 omega 40.00 93.00 1.0000 60.0000
omega____ theta____ kappa____ phi______ frames
- 111.7191 -25.0000 -30.0000 53

9 omega 43.00 80.00 1.0000 60.0000
omega____ theta____ kappa____ phi______ frames
- 111.7191 -117.0000 73.0000 37

10 omega 45.00 104.00 1.0000 60.0000
omega____ theta____ kappa____ phi______ frames
- 111.7191 -50.0000 90.0000 59

11 omega 45.00 94.00 1.0000 60.0000
omega____ theta____ kappa____ phi______ frames
- 111.7191 -25.0000 90.0000 49

12 omega 60.00 118.00 1.0000 60.0000
omega____ theta____ kappa____ phi______ frames
- 111.7191 -119.0000 -71.0000 58

13 omega 43.00 70.00 1.0000 60.0000
omega____ theta____ kappa____ phi______ frames
- 111.7191 -25.0000 -180.0000 27

14 omega 41.00 88.00 1.0000 60.0000
omega____ theta____ kappa____ phi______ frames
- 111.7191 -25.0000 30.0000 47

15 omega 110.00 143.00 1.0000 60.0000
omega____ theta____ kappa____ phi______ frames
- 111.7191 162.0000 -48.0000 33

16 omega 42.00 104.00 1.0000 60.0000
omega____ theta____ kappa____ phi______ frames
- 111.7191 -50.0000 -180.0000 62

17 omega 91.00 178.00 1.0000 60.0000
omega____ theta____ kappa____ phi______ frames
- 111.7191 0.0000 0.0000 87

18 omega -30.00 70.00 1.0000 1.5000
omega____ theta____ kappa____ phi______ frames
- 0.0000 77.0000 -90.0000 100

19 omega 26.00 77.00 1.0000 10.0000
omega____ theta____ kappa____ phi______ frames
- 55.8596 77.0000 60.0000 51
;
_diffrn_measurement_device_type 'Xcalibur, Eos, Gemini'
_diffrn_measurement_method '\w scans'
_diffrn_orient_matrix_UB_11 0.0389296000
_diffrn_orient_matrix_UB_12 -0.0677163000
_diffrn_orient_matrix_UB_13 0.0313614000
_diffrn_orient_matrix_UB_21 0.0140941000
_diffrn_orient_matrix_UB_22 0.0371598000
_diffrn_orient_matrix_UB_23 0.0606369000
_diffrn_orient_matrix_UB_31 -0.1771911000
_diffrn_orient_matrix_UB_32 -0.0118518000
_diffrn_orient_matrix_UB_33 0.0116758000
_diffrn_radiation_monochromator graphite
_diffrn_radiation_type 'Cu K\a'
_diffrn_radiation_wavelength 1.5418
_diffrn_reflns_av_R_equivalents 0.0308
_diffrn_reflns_av_unetI/netI 0.0251
_diffrn_reflns_limit_h_max 6
_diffrn_reflns_limit_h_min -10
_diffrn_reflns_limit_k_max 23
_diffrn_reflns_limit_k_min -17
_diffrn_reflns_limit_l_max 26
_diffrn_reflns_limit_l_min -25
_diffrn_reflns_number 12837
_diffrn_reflns_theta_full 67.08
_diffrn_reflns_theta_max 67.08
_diffrn_reflns_theta_min 3.97
_diffrn_source 'Enhance (Cu) X-ray Source'
_exptl_absorpt_coefficient_mu 0.598
_exptl_absorpt_correction_T_max 1.00000
_exptl_absorpt_correction_T_min 0.65886
_exptl_absorpt_correction_type multi-scan
_exptl_absorpt_process_details
;
CrysAlisPro, Agilent Technologies,
Version 1.171.35.11 (release 16-05-2011 CrysAlis171 .NET)
(compiled May 16 2011,17:55:39)
Empirical absorption correction using spherical harmonics,
implemented in SCALE3 ABSPACK scaling algorithm.
;
_exptl_crystal_density_diffrn 1.228
_exptl_crystal_density_method 'not measured'
_exptl_crystal_F_000 1504
_exptl_crystal_size_max 0.20
_exptl_crystal_size_mid 0.18
_exptl_crystal_size_min 0.18
_refine_diff_density_max 0.258
_refine_diff_density_min -0.167
_refine_diff_density_rms 0.036
_refine_ls_extinction_method none
_refine_ls_goodness_of_fit_ref 1.041
_refine_ls_hydrogen_treatment mixed
_refine_ls_matrix_type full
_refine_ls_number_parameters 232
_refine_ls_number_reflns 3311
_refine_ls_number_restraints 0
_refine_ls_restrained_S_all 1.041
_refine_ls_R_factor_all 0.0584
_refine_ls_R_factor_gt 0.0451
_refine_ls_shift/su_max 0.000
_refine_ls_shift/su_mean 0.000
_refine_ls_structure_factor_coef Fsqd
_refine_ls_weighting_details 'calc w=1/[\s^2^(Fo^2^)+(0.0688P)^2^+0.7129P] where P=(Fo^2^+2Fc^2^)/3'
_refine_ls_weighting_scheme calc
_refine_ls_wR_factor_gt 0.1200
_refine_ls_wR_factor_ref 0.1290
_reflns_number_gt 2623
_reflns_number_total 3311
_reflns_threshold_expression >2sigma(I)
_cod_data_source_file c1ob06704d.txt
_cod_data_source_block 201107110
_cod_original_cell_volume 3717.2(7)
_cod_database_code 7152195
_chemical_oxdiff_formula 'C11 H10 S O2'
_reflns_odcompleteness_completeness 99.87
_reflns_odcompleteness_iscentric 1
_reflns_odcompleteness_theta 66.97

loop_
_space_group_symop_id
_space_group_symop_operation_xyz
1 'x, y, z'
2 '-x+1/2, -y, z+1/2'
3 'x+1/2, -y+1/2, -z'
4 '-x, y+1/2, -z+1/2'
5 '-x, -y, -z'
6 'x-1/2, y, -z-1/2'
7 '-x-1/2, y-1/2, z'
8 'x, -y-1/2, z-1/2'

loop_
_atom_site_label
_atom_site_type_symbol
_atom_site_fract_x
_atom_site_fract_y
_atom_site_fract_z
_atom_site_U_iso_or_equiv
_atom_site_adp_type
_atom_site_occupancy
_atom_site_symmetry_multiplicity
_atom_site_calc_flag
_atom_site_refinement_flags
O1 O 0.04908(18) 0.60878(7) 0.62087(9) 0.0660(5) Uani 1 1 d .
O2 O 0.22529(15) 0.19824(7) 0.67343(7) 0.0529(4) Uani 1 1 d .
N1 N -0.00235(17) 0.25705(7) 0.67587(7) 0.0398(3) Uani 1 1 d .
C1 C -0.0132(2) 0.30861(10) 0.54586(8) 0.0441(4) Uani 1 1 d .
H1A H -0.0561 0.3345 0.5126 0.053 Uiso 1 1 calc R
H1B H 0.0956 0.2978 0.5361 0.053 Uiso 1 1 calc R
C2 C -0.1059(2) 0.24227(10) 0.55122(9) 0.0487(5) Uani 1 1 d .
H2A H -0.0447 0.2100 0.5745 0.058 Uiso 1 1 calc R
H2B H -0.1213 0.2233 0.5115 0.058 Uiso 1 1 calc R
C3 C -0.2668(2) 0.25223(10) 0.58118(9) 0.0477(4) Uani 1 1 d .
H3A H -0.3091 0.2081 0.5918 0.057 Uiso 1 1 calc R
H3B H -0.3383 0.2726 0.5523 0.057 Uiso 1 1 calc R
C4 C -0.26380(19) 0.29688(9) 0.63801(8) 0.0385(4) Uani 1 1 d .
C5 C -0.18843(18) 0.36585(8) 0.62123(7) 0.0337(4) Uani 1 1 d .
H5 H -0.2438 0.3820 0.5853 0.040 Uiso 1 1 calc R
C6 C -0.20386(19) 0.42196(9) 0.66841(8) 0.0399(4) Uani 1 1 d .
H6A H -0.3145 0.4283 0.6782 0.048 Uiso 1 1 calc R
H6B H -0.1493 0.4082 0.7047 0.048 Uiso 1 1 calc R
C7 C -0.1351(2) 0.48890(9) 0.64620(9) 0.0428(4) Uani 1 1 d .
H7A H -0.1458 0.5227 0.6776 0.051 Uiso 1 1 calc R
H7B H -0.1956 0.5043 0.6118 0.051 Uiso 1 1 calc R
C8 C 0.03853(19) 0.48363(8) 0.62835(7) 0.0358(4) Uani 1 1 d .
C9 C 0.06081(19) 0.42275(8) 0.58462(7) 0.0344(4) Uani 1 1 d .
H9 H 0.0043 0.4363 0.5481 0.041 Uiso 1 1 calc R
C10 C -0.01463(18) 0.35380(8) 0.60249(7) 0.0327(3) Uani 1 1 d .
C11 C 0.2367(2) 0.41774(10) 0.56479(8) 0.0440(4) Uani 1 1 d .
H11A H 0.2786 0.3736 0.5756 0.053 Uiso 1 1 calc R
H11B H 0.2440 0.4226 0.5215 0.053 Uiso 1 1 calc R
C12 C 0.3334(2) 0.47337(10) 0.59543(9) 0.0467(4) Uani 1 1 d .
H12 H 0.4444 0.4703 0.5833 0.056 Uiso 1 1 calc R
C13 C 0.3182(2) 0.46427(10) 0.66344(9) 0.0463(4) Uani 1 1 d .
H13A H 0.3928 0.4936 0.6838 0.056 Uiso 1 1 calc R
H13B H 0.3421 0.4177 0.6742 0.056 Uiso 1 1 calc R
C14 C 0.1491(2) 0.48194(9) 0.68316(8) 0.0406(4) Uani 1 1 d .
H14A H 0.1485 0.5258 0.7028 0.049 Uiso 1 1 calc R
H14B H 0.1117 0.4484 0.7117 0.049 Uiso 1 1 calc R
C15 C 0.0901(2) 0.54717(9) 0.59189(9) 0.0459(4) Uani 1 1 d .
H15 H 0.0335 0.5459 0.5535 0.055 Uiso 1 1 calc R
C16 C 0.2658(2) 0.54147(10) 0.57789(9) 0.0484(4) Uani 1 1 d .
C17 C 0.3484(3) 0.59057(12) 0.55270(11) 0.0657(6) Uani 1 1 d .
H17A H 0.4552 0.5843 0.5447 0.079 Uiso 1 1 calc R
H17B H 0.2998 0.6314 0.5429 0.079 Uiso 1 1 calc R
C18 C -0.4348(2) 0.30455(11) 0.65962(10) 0.0516(5) Uani 1 1 d .
H18A H -0.4939 0.3301 0.6306 0.077 Uiso 1 1 calc R
H18B H -0.4361 0.3279 0.6975 0.077 Uiso 1 1 calc R
H18C H -0.4814 0.2605 0.6643 0.077 Uiso 1 1 calc R
C19 C -0.1711(2) 0.26384(10) 0.68951(9) 0.0439(4) Uani 1 1 d .
H19A H -0.1836 0.2910 0.7255 0.053 Uiso 1 1 calc R
H19B H -0.2148 0.2193 0.6976 0.053 Uiso 1 1 calc R
C20 C 0.07552(19) 0.31864(9) 0.65413(8) 0.0380(4) Uani 1 1 d .
H20A H 0.1808 0.3071 0.6403 0.046 Uiso 1 1 calc R
H20B H 0.0863 0.3503 0.6873 0.046 Uiso 1 1 calc R
C21 C 0.0831(2) 0.20079(9) 0.68589(8) 0.0413(4) Uani 1 1 d .
C22 C 0.0032(3) 0.14008(11) 0.71308(11) 0.0625(6) Uani 1 1 d .
H22A H -0.0742 0.1228 0.6856 0.094 Uiso 1 1 calc R
H22B H -0.0476 0.1531 0.7499 0.094 Uiso 1 1 calc R
H22C H 0.0803 0.1056 0.7212 0.094 Uiso 1 1 calc R
H1 H 0.134(4) 0.6304(18) 0.6372(15) 0.109(11) Uiso 1 1 d .

loop_
_atom_site_aniso_label
_atom_site_aniso_U_11
_atom_site_aniso_U_22
_atom_site_aniso_U_33
_atom_site_aniso_U_23
_atom_site_aniso_U_13
_atom_site_aniso_U_12
O1 0.0515(8) 0.0339(7) 0.1125(13) -0.0043(8) -0.0127(8) 0.0026(6)
O2 0.0410(7) 0.0419(7) 0.0758(9) -0.0036(6) -0.0049(6) 0.0111(6)
N1 0.0337(7) 0.0353(8) 0.0503(8) 0.0051(6) 0.0004(6) 0.0027(6)
C1 0.0407(9) 0.0477(10) 0.0439(9) -0.0138(8) 0.0061(7) -0.0020(8)
C2 0.0479(10) 0.0439(10) 0.0542(11) -0.0171(8) 0.0005(8) -0.0022(8)
C3 0.0398(9) 0.0432(10) 0.0602(11) -0.0087(9) -0.0023(8) -0.0078(8)
C4 0.0287(8) 0.0407(9) 0.0459(9) 0.0001(7) 0.0016(7) 0.0009(7)
C5 0.0287(8) 0.0376(9) 0.0350(8) -0.0008(6) -0.0010(6) 0.0040(6)
C6 0.0327(8) 0.0450(10) 0.0420(9) -0.0064(7) 0.0045(7) 0.0066(7)
C7 0.0394(9) 0.0361(9) 0.0530(10) -0.0088(8) -0.0028(8) 0.0096(7)
C8 0.0359(9) 0.0324(9) 0.0389(8) -0.0016(7) -0.0036(7) 0.0036(6)
C9 0.0346(8) 0.0373(9) 0.0313(7) -0.0007(6) -0.0006(6) 0.0019(7)
C10 0.0305(8) 0.0338(8) 0.0338(8) -0.0032(6) 0.0017(6) 0.0018(6)
C11 0.0421(9) 0.0439(10) 0.0462(9) -0.0045(8) 0.0099(8) -0.0038(8)
C12 0.0339(9) 0.0428(10) 0.0634(11) -0.0016(9) 0.0046(8) -0.0033(7)
C13 0.0389(9) 0.0408(10) 0.0592(11) -0.0021(8) -0.0115(8) 0.0036(7)
C14 0.0443(10) 0.0358(9) 0.0417(9) -0.0043(7) -0.0078(7) 0.0034(7)
C15 0.0481(10) 0.0353(9) 0.0543(10) 0.0059(8) -0.0109(8) -0.0012(8)
C16 0.0514(11) 0.0429(10) 0.0507(10) 0.0004(8) -0.0031(8) -0.0085(8)
C17 0.0675(14) 0.0558(13) 0.0736(14) 0.0114(11) 0.0022(11) -0.0125(11)
C18 0.0321(9) 0.0554(12) 0.0674(12) 0.0017(9) 0.0055(8) 0.0000(8)
C19 0.0364(9) 0.0428(10) 0.0524(10) 0.0090(8) 0.0069(7) 0.0003(7)
C20 0.0295(8) 0.0358(9) 0.0487(9) 0.0024(7) -0.0019(7) 0.0017(6)
C21 0.0439(10) 0.0353(9) 0.0446(9) -0.0028(7) -0.0053(7) 0.0050(7)
C22 0.0694(14) 0.0370(10) 0.0812(15) 0.0117(10) 0.0052(12) 0.0061(9)

loop_
_atom_type_symbol
_atom_type_description
_atom_type_scat_dispersion_real
_atom_type_scat_dispersion_imag
_atom_type_scat_source
C C 0.0181 0.0091 'International Tables Vol C Tables 4.2.6.8 and 6.1.1.4'
H H 0.0000 0.0000 'International Tables Vol C Tables 4.2.6.8 and 6.1.1.4'
O O 0.0492 0.0322 'International Tables Vol C Tables 4.2.6.8 and 6.1.1.4'
N N 0.0311 0.0180 'International Tables Vol C Tables 4.2.6.8 and 6.1.1.4'

loop_
_geom_angle_atom_site_label_1
_geom_angle_atom_site_label_2
_geom_angle_atom_site_label_3
_geom_angle
C15 O1 H1 113(2)
C20 N1 C19 115.57(14)
C21 N1 C19 124.46(15)
C21 N1 C20 119.80(15)
H1A C1 H1B 107.5
C2 C1 H1A 108.5
C2 C1 H1B 108.5
C2 C1 C10 115.18(15)
C10 C1 H1A 108.5
C10 C1 H1B 108.5
C1 C2 H2A 109.1
C1 C2 H2B 109.1
C1 C2 C3 112.42(15)
H2A C2 H2B 107.9
C3 C2 H2A 109.1
C3 C2 H2B 109.1
C2 C3 H3A 108.6
C2 C3 H3B 108.6
C2 C3 C4 114.60(15)
H3A C3 H3B 107.6
C4 C3 H3A 108.6
C4 C3 H3B 108.6
C3 C4 C5 108.08(14)
C18 C4 C3 107.34(15)
C18 C4 C5 112.24(15)
C18 C4 C19 106.89(15)
C19 C4 C3 112.31(15)
C19 C4 C5 110.01(14)
C4 C5 H5 106.5
C4 C5 C10 108.80(13)
C6 C5 C4 115.71(14)
C6 C5 H5 106.5
C6 C5 C10 112.15(13)
C10 C5 H5 106.5
C5 C6 H6A 109.3
C5 C6 H6B 109.3
H6A C6 H6B 107.9
C7 C6 C5 111.72(14)
C7 C6 H6A 109.3
C7 C6 H6B 109.3
C6 C7 H7A 108.9
C6 C7 H7B 108.9
C6 C7 C8 113.16(14)
H7A C7 H7B 107.8
C8 C7 H7A 108.9
C8 C7 H7B 108.9
C7 C8 C9 109.39(14)
C7 C8 C14 112.40(15)
C7 C8 C15 110.58(14)
C14 C8 C9 113.94(13)
C14 C8 C15 105.10(14)
C15 C8 C9 105.08(14)
C8 C9 H9 104.4
C10 C9 C8 117.66(13)
C10 C9 H9 104.4
C10 C9 C11 114.24(14)
C11 C9 C8 110.02(13)
C11 C9 H9 104.4
C1 C10 C5 108.43(13)
C1 C10 C9 107.01(13)
C1 C10 C20 110.19(14)
C5 C10 C9 109.01(13)
C20 C10 C5 109.76(13)
C20 C10 C9 112.33(13)
C9 C11 H11A 109.7
C9 C11 H11B 109.7
H11A C11 H11B 108.2
C12 C11 C9 109.91(14)
C12 C11 H11A 109.7
C12 C11 H11B 109.7
C11 C12 H12 110.3
C11 C12 C13 108.18(15)
C13 C12 H12 110.3
C16 C12 C11 108.57(16)
C16 C12 H12 110.3
C16 C12 C13 109.14(16)
C12 C13 H13A 109.8
C12 C13 H13B 109.8
C12 C13 C14 109.53(14)
H13A C13 H13B 108.2
C14 C13 H13A 109.8
C14 C13 H13B 109.8
C8 C14 H14A 109.6
C8 C14 H14B 109.6
C13 C14 C8 110.20(14)
C13 C14 H14A 109.6
C13 C14 H14B 109.6
H14A C14 H14B 108.1
O1 C15 C8 112.54(16)
O1 C15 H15 107.3
O1 C15 C16 113.28(16)
C8 C15 H15 107.3
C16 C15 C8 108.75(15)
C16 C15 H15 107.3
C12 C16 C15 112.52(16)
C17 C16 C12 124.1(2)
C17 C16 C15 123.4(2)
C16 C17 H17A 120.0
C16 C17 H17B 120.0
H17A C17 H17B 120.0
C4 C18 H18A 109.5
C4 C18 H18B 109.5
C4 C18 H18C 109.5
H18A C18 H18B 109.5
H18A C18 H18C 109.5
H18B C18 H18C 109.5
N1 C19 C4 112.48(14)
N1 C19 H19A 109.1
N1 C19 H19B 109.1
C4 C19 H19A 109.1
C4 C19 H19B 109.1
H19A C19 H19B 107.8
N1 C20 C10 113.31(13)
N1 C20 H20A 108.9
N1 C20 H20B 108.9
C10 C20 H20A 108.9
C10 C20 H20B 108.9
H20A C20 H20B 107.7
O2 C21 N1 121.40(17)
O2 C21 C22 119.79(17)
N1 C21 C22 118.81(17)
C21 C22 H22A 109.5
C21 C22 H22B 109.5
C21 C22 H22C 109.5
H22A C22 H22B 109.5
H22A C22 H22C 109.5
H22B C22 H22C 109.5

loop_
_geom_bond_atom_site_label_1
_geom_bond_atom_site_label_2
_geom_bond_distance
O1 C15 1.418(2)
O1 H1 0.92(3)
O2 C21 1.237(2)
N1 C19 1.467(2)
N1 C20 1.464(2)
N1 C21 1.343(2)
C1 H1A 0.9700
C1 H1B 0.9700
C1 C2 1.530(3)
C1 C10 1.544(2)
C2 H2A 0.9700
C2 H2B 0.9700
C2 C3 1.530(3)
C3 H3A 0.9700
C3 H3B 0.9700
C3 C4 1.541(3)
C4 C5 1.548(2)
C4 C18 1.533(2)
C4 C19 1.535(2)
C5 H5 0.9800
C5 C6 1.531(2)
C5 C10 1.548(2)
C6 H6A 0.9700
C6 H6B 0.9700
C6 C7 1.525(3)
C7 H7A 0.9700
C7 H7B 0.9700
C7 C8 1.527(2)
C8 C9 1.557(2)
C8 C14 1.538(2)
C8 C15 1.555(2)
C9 H9 0.9800
C9 C10 1.554(2)
C9 C11 1.557(2)
C10 C20 1.544(2)
C11 H11A 0.9700
C11 H11B 0.9700
C11 C12 1.530(3)
C12 H12 0.9800
C12 C13 1.530(3)
C12 C16 1.511(3)
C13 H13A 0.9700
C13 H13B 0.9700
C13 C14 1.538(3)
C14 H14A 0.9700
C14 H14B 0.9700
C15 H15 0.9800
C15 C16 1.524(3)
C16 C17 1.319(3)
C17 H17A 0.9300
C17 H17B 0.9300
C18 H18A 0.9600
C18 H18B 0.9600
C18 H18C 0.9600
C19 H19A 0.9700
C19 H19B 0.9700
C20 H20A 0.9700
C20 H20B 0.9700
C21 C22 1.502(3)
C22 H22A 0.9600
C22 H22B 0.9600
C22 H22C 0.9600

loop_
_geom_hbond_atom_site_label_D
_geom_hbond_atom_site_label_H
_geom_hbond_atom_site_label_A
_geom_hbond_distance_DH
_geom_hbond_distance_HA
_geom_hbond_distance_DA
_geom_hbond_angle_DHA
_geom_hbond_site_symmetry_A
O1 H1 O2 0.92(3) 1.96(3) 2.852(2) 164(3) 7_665

loop_
_geom_torsion_atom_site_label_1
_geom_torsion_atom_site_label_2
_geom_torsion_atom_site_label_3
_geom_torsion_atom_site_label_4
_geom_torsion
O1 C15 C16 C12 133.55(17)
O1 C15 C16 C17 -47.1(3)
C1 C2 C3 C4 -45.3(2)
C1 C10 C20 N1 -66.65(18)
C2 C1 C10 C5 -53.4(2)
C2 C1 C10 C9 -170.82(15)
C2 C1 C10 C20 66.78(19)
C2 C3 C4 C5 55.6(2)
C2 C3 C4 C18 176.82(17)
C2 C3 C4 C19 -66.0(2)
C3 C4 C5 C6 168.60(14)
C3 C4 C5 C10 -64.10(16)
C3 C4 C19 N1 65.8(2)
C4 C5 C6 C7 -176.49(13)
C4 C5 C10 C1 62.94(17)
C4 C5 C10 C9 179.11(12)
C4 C5 C10 C20 -57.48(17)
C5 C4 C19 N1 -54.6(2)
C5 C6 C7 C8 -57.77(19)
C5 C10 C20 N1 52.69(18)
C6 C5 C10 C1 -167.76(14)
C6 C5 C10 C9 -51.59(17)
C6 C5 C10 C20 71.82(18)
C6 C7 C8 C9 50.77(19)
C6 C7 C8 C14 -76.85(18)
C6 C7 C8 C15 166.03(14)
C7 C8 C9 C10 -48.16(19)
C7 C8 C9 C11 178.66(14)
C7 C8 C14 C13 170.21(15)
C7 C8 C15 O1 50.73(19)
C7 C8 C15 C16 177.09(15)
C8 C9 C10 C1 165.71(14)
C8 C9 C10 C5 48.63(18)
C8 C9 C10 C20 -73.24(18)
C8 C9 C11 C12 1.1(2)
C8 C15 C16 C12 7.6(2)
C8 C15 C16 C17 -173.0(2)
C9 C8 C14 C13 45.0(2)
C9 C8 C15 O1 168.67(14)
C9 C8 C15 C16 -64.97(17)
C9 C10 C20 N1 174.14(13)
C9 C11 C12 C13 58.99(19)
C9 C11 C12 C16 -59.33(19)
C10 C1 C2 C3 44.2(2)
C10 C5 C6 C7 57.90(18)
C10 C9 C11 C12 -133.82(15)
C11 C9 C10 C1 -63.00(17)
C11 C9 C10 C5 179.93(13)
C11 C9 C10 C20 58.06(18)
C11 C12 C13 C14 -69.50(19)
C11 C12 C16 C15 55.1(2)
C11 C12 C16 C17 -124.3(2)
C12 C13 C14 C8 15.7(2)
C13 C12 C16 C15 -62.6(2)
C13 C12 C16 C17 118.0(2)
C14 C8 C9 C10 78.60(18)
C14 C8 C9 C11 -54.59(19)
C14 C8 C15 O1 -70.80(18)
C14 C8 C15 C16 55.55(18)
C15 C8 C9 C10 -166.90(14)
C15 C8 C9 C11 59.92(16)
C15 C8 C14 C13 -69.45(17)
C16 C12 C13 C14 48.5(2)
C18 C4 C5 C6 50.4(2)
C18 C4 C5 C10 177.72(14)
C18 C4 C19 N1 -176.76(15)
C19 N1 C20 C10 -49.4(2)
C19 N1 C21 O2 -179.96(17)
C19 N1 C21 C22 -0.2(3)
C19 C4 C5 C6 -68.46(18)
C19 C4 C5 C10 58.84(17)
C20 N1 C19 C4 50.2(2)
C20 N1 C21 O2 -4.8(3)
C20 N1 C21 C22 174.92(17)
C21 N1 C19 C4 -134.49(18)
C21 N1 C20 C10 135.05(16)
